data_2021304
loop_
_publ_author_name
'Tan, Xue-Jie'
'Zhao, Qing-Zhe'
'Li, Kun'
'Hu, Yong-Ji'
'Zhang, Jing-Chao'

_publ_section_title
;
 Order and disorder in (<i>E</i>)-[1-(biphenyl-4-yl)ethylidene]hydrazine:
 a structural, spectroscopic and theoretical study
;
_journal_issue 11
_journal_name_full 'Acta Crystallographica Section C'
_journal_page_first
;
;
_journal_paper_doi 10.1107/S2053229618013773
_journal_volume 74
_journal_year 2018
_chemical_formula_moiety 'C14 H14 N2'
_chemical_formula_sum 'C14 H14 N2'
_chemical_formula_weight 210.27
_chemical_melting_point 423(4)
_chemical_name_common
;
(E)-(1-(biphenyl-4-yl)ethylidene)hydrazine
;
_chemical_name_systematic
;
(E)-(1-(biphenyl-4-yl)ethylidene)hydrazine
;
_space_group_crystal_system monoclinic
_space_group_IT_number 14
_space_group_name_Hall '-P 2ybc'
_space_group_name_H-M_alt 'P 1 21/c 1'
_symmetry_space_group_name_Hall '-P 2ybc'
_symmetry_space_group_name_H-M 'P 1 21/c 1'
_atom_sites_solution_hydrogens mixed
_atom_sites_solution_primary direct
_atom_sites_solution_secondary difmap
_audit_creation_method SHELXL-2016/6
_cell_angle_alpha 90
_cell_angle_beta 95.759(12)
_cell_angle_gamma 90
_cell_formula_units_Z 4
_cell_length_a 24.775(4)
_cell_length_b 5.5195(7)
_cell_length_c 8.1622(13)
_cell_measurement_reflns_used 380
_cell_measurement_temperature 273(2)
_cell_measurement_theta_max 26.00
_cell_measurement_theta_min 2.45
_cell_volume 1110.5(3)
_computing_cell_refinement SMART
_computing_data_collection 'SMART (Bruker, 2000)'
_computing_data_reduction 'SAINT (Bruker, 2000)'
_computing_molecular_graphics 'SHELXTL (Bruker, 2000); PLATON (Spek, 2009)'
_computing_publication_material 'SHELXL-2016/6 (Sheldrick, 2015)'
_computing_structure_refinement 'SHELXL-2016/6 (Sheldrick, 2015)'
_computing_structure_solution 'SHELXS-2016/6 (Sheldrick, 2015)'
_diffrn_ambient_temperature 273(2)
_diffrn_detector_area_resol_mean 10.13
_diffrn_measured_fraction_theta_full 0.999
_diffrn_measured_fraction_theta_max 0.999
_diffrn_measurement_device_type 'Bruker SMART CCD area detector'
_diffrn_measurement_method 'phi and omega scans'
_diffrn_radiation_type MoK\a
_diffrn_radiation_wavelength 0.71073
_diffrn_reflns_av_R_equivalents 0.0397
_diffrn_reflns_av_unetI/netI 0.1031
_diffrn_reflns_Laue_measured_fraction_full 0.999
_diffrn_reflns_Laue_measured_fraction_max 0.999
_diffrn_reflns_limit_h_max 30
_diffrn_reflns_limit_h_min -30
_diffrn_reflns_limit_k_max 6
_diffrn_reflns_limit_k_min -6
_diffrn_reflns_limit_l_max 10
_diffrn_reflns_limit_l_min -10
_diffrn_reflns_number 7993
_diffrn_reflns_point_group_measured_fraction_full 0.999
_diffrn_reflns_point_group_measured_fraction_max 0.999
_diffrn_reflns_theta_full 25.500
_diffrn_reflns_theta_max 26.367
_diffrn_reflns_theta_min 3.306
_diffrn_source 'fine-focus sealed tube'
_exptl_absorpt_coefficient_mu 0.075
_exptl_absorpt_correction_T_max 0.991
_exptl_absorpt_correction_T_min 0.976
_exptl_absorpt_correction_type multi-scan
_exptl_absorpt_process_details '(SADABS; Bruker, 2000)'
_exptl_crystal_colour colorless
_exptl_crystal_density_diffrn 1.258
_exptl_crystal_density_meas ?
_exptl_crystal_density_method 'not measured'
_exptl_crystal_description plate
_exptl_crystal_F_000 448
_exptl_crystal_size_max 0.35
_exptl_crystal_size_mid 0.26
_exptl_crystal_size_min 0.08
_exptl_transmission_factor_max 'not measured'
_exptl_transmission_factor_min 'not measured'
_refine_diff_density_max 0.235
_refine_diff_density_min -0.203
_refine_diff_density_rms 0.040
_refine_ls_extinction_method none
_refine_ls_goodness_of_fit_ref 1.012
_refine_ls_hydrogen_treatment refU
_refine_ls_matrix_type full
_refine_ls_number_parameters 166
_refine_ls_number_reflns 2272
_refine_ls_number_restraints 13
_refine_ls_restrained_S_all 1.054
_refine_ls_R_factor_all 0.1381
_refine_ls_R_factor_gt 0.0625
_refine_ls_shift/su_max 0.000
_refine_ls_shift/su_mean 0.000
_refine_ls_structure_factor_coef Fsqd
_refine_ls_weighting_details 'w=1/[\s^2^(Fo^2^)+(0.0419P)^2^] where P=(Fo^2^+2Fc^2^)/3'
_refine_ls_weighting_scheme calc
_refine_ls_wR_factor_gt 0.1120
_refine_ls_wR_factor_ref 0.1364
_reflns_Friedel_coverage 0.000
_reflns_number_gt 1155
_reflns_number_total 2272
_reflns_threshold_expression 'I > 2\s(I)'
_cod_data_source_file qp3015sup6.cif
_cod_data_source_block o-BEH-273
_cod_depositor_comments
;
The following automatic conversions were performed:

'_chemical_melting_point' value '422.7(4)K' was changed to '423(4)' -
the value should be numeric and without a unit designator.

'_exptl_crystal_density_meas' value 'not measured' was changed to '?'
- the value is perceived as not measured.

Automatic conversion script
Id: cif_fix_values 4973 2017-02-22 13:04:09Z antanas 
;
_cod_database_code 2021304
_shelx_shelxl_version_number 2016/6
_shelx_space_group_comment
;
The symmetry employed for this shelxl refinement is uniquely defined
by the following loop, which should always be used as a source of
symmetry information in preference to the above space-group names.
They are only intended as comments.
;
_shelx_estimated_absorpt_t_min 0.975
_shelx_estimated_absorpt_t_max 0.990
_exptl_absorpt_special_details
;
Using the default parameters of SADABS software.
;

loop_
_space_group_symop_operation_xyz
'x, y, z'
'-x, y+1/2, -z+1/2'
'-x, -y, -z'
'x, -y-1/2, z-1/2'

loop_
_atom_site_label
_atom_site_type_symbol
_atom_site_fract_x
_atom_site_fract_y
_atom_site_fract_z
_atom_site_U_iso_or_equiv
_atom_site_adp_type
_atom_site_occupancy
_atom_site_site_symmetry_order
_atom_site_calc_flag
_atom_site_refinement_flags_posn
_atom_site_refinement_flags_adp
C1 C 0.15366(10) 0.3237(4) 0.5380(3) 0.0552(6) Uani 1 1 d . U
H1 H 0.1654 0.1955 0.6066 0.115(11) Uiso 1 1 calc R .
C2 C 0.10028(9) 0.3241(3) 0.4764(2) 0.0394(5) Uani 1 1 d . U
H2 H 0.0775 0.2009 0.5056 0.141(14) Uiso 1 1 calc R .
C3 C 0.08012(11) 0.5023(3) 0.3731(3) 0.0542(6) Uani 1 1 d . U
H3 H 0.0437 0.5063 0.3320 0.223(19) Uiso 1 1 calc R .
C4 C 0.11709(9) 0.6815(3) 0.3308(2) 0.0414(5) Uani 1 1 d . U
H4 H 0.1060 0.8031 0.2561 0.133(13) Uiso 1 1 calc R .
C5 C 0.16963(10) 0.6728(4) 0.4020(3) 0.0581(6) Uani 1 1 d . U
H5 H 0.1924 0.7981 0.3764 0.110(11) Uiso 1 1 calc R .
C6 C 0.19193(8) 0.4965(3) 0.5077(2) 0.0387(5) Uani 1 1 d . U
C7 C 0.24720(10) 0.5095(3) 0.6006(3) 0.0485(5) Uani 1 1 d . U
C8 C 0.28324(9) 0.6908(3) 0.5639(2) 0.0399(5) Uani 1 1 d . U
H8 H 0.2711 0.8202 0.4972 0.127(12) Uiso 1 1 calc R .
C9 C 0.33649(10) 0.6781(4) 0.6262(3) 0.0542(6) Uani 1 1 d . U
H9 H 0.3593 0.7990 0.5940 0.100(10) Uiso 1 1 calc R .
C10 C 0.36018(9) 0.5006(3) 0.7342(2) 0.0474(6) Uani 1 1 d . U
C11 C 0.32229(10) 0.3244(4) 0.7602(3) 0.0582(6) Uani 1 1 d . U
H11 H 0.3343 0.1949 0.8270 0.124(12) Uiso 1 1 calc R .
C12 C 0.26742(9) 0.3209(3) 0.6961(2) 0.0366(4) Uani 1 1 d . U
H12 H 0.2452 0.1916 0.7184 0.135(13) Uiso 1 1 calc R .
C13 C 0.41397(10) 0.5190(4) 0.8237(3) 0.0537(6) Uani 1 1 d . U
C14 C 0.43540(12) 0.3382(4) 0.9451(3) 0.0556(6) Uani 1 1 d . .
H14A H 0.4713 0.3842 0.9895 0.19(3) Uiso 1 1 calc R .
H14B H 0.4367 0.1828 0.8929 0.132(14) Uiso 1 1 calc R .
H14C H 0.4122 0.3294 1.0325 0.151(15) Uiso 1 1 calc R .
N1 N 0.44283(7) 0.7033(3) 0.77064(19) 0.0361(4) Uani 1 1 d . U
N2 N 0.49733(9) 0.7041(5) 0.8542(3) 0.0583(5) Uani 1 1 d . U
H15A H 0.5104(17) 0.609(5) 0.939(5) 0.113(13) Uiso 1 1 d . .
H15B H 0.5207(15) 0.814(5) 0.835(4) 0.116(14) Uiso 1 1 d . .

loop_
_atom_site_aniso_label
_atom_site_aniso_U_11
_atom_site_aniso_U_22
_atom_site_aniso_U_33
_atom_site_aniso_U_23
_atom_site_aniso_U_13
_atom_site_aniso_U_12
C1 0.0481(12) 0.0574(14) 0.0596(14) 0.0175(11) 0.0021(10) 0.0022(10)
C2 0.0419(10) 0.0402(11) 0.0383(12) 0.0017(8) 0.0149(8) 0.0087(9)
C3 0.0567(16) 0.0477(13) 0.0577(14) 0.0106(9) 0.0036(10) -0.0018(8)
C4 0.0453(11) 0.0359(10) 0.0448(12) 0.0162(9) 0.0133(8) 0.0120(7)
C5 0.0534(13) 0.0590(15) 0.0617(15) 0.0181(10) 0.0053(10) 0.0103(11)
C6 0.0437(11) 0.0388(12) 0.0356(12) 0.0019(8) 0.0138(8) 0.0144(8)
C7 0.0472(11) 0.0450(11) 0.0539(14) 0.0094(8) 0.0078(9) 0.0111(7)
C8 0.0469(11) 0.0389(10) 0.0344(11) 0.0019(9) 0.0065(8) 0.0082(7)
C9 0.0486(12) 0.0525(14) 0.0611(15) 0.0186(11) 0.0044(10) 0.0072(10)
C10 0.0525(13) 0.0480(14) 0.0415(13) -0.0005(10) 0.0035(9) 0.0015(10)
C11 0.0520(12) 0.0620(15) 0.0605(14) 0.0187(12) 0.0050(10) 0.0016(11)
C12 0.0458(10) 0.0356(10) 0.0313(10) 0.0055(7) 0.0174(8) 0.0077(8)
C13 0.0474(12) 0.0535(13) 0.0607(14) 0.0114(10) 0.0072(9) 0.0004(8)
C14 0.0581(17) 0.0653(17) 0.0448(13) 0.0126(11) 0.0121(11) 0.0150(12)
N1 0.0409(9) 0.0358(9) 0.0332(9) 0.0083(6) 0.0112(6) 0.0135(6)
N2 0.0500(11) 0.0642(13) 0.0601(13) 0.0092(11) 0.0036(8) 0.0094(11)

loop_
_atom_type_symbol
_atom_type_description
_atom_type_scat_dispersion_real
_atom_type_scat_dispersion_imag
_atom_type_scat_source
C C 0.0033 0.0016 'International Tables Vol C Tables 4.2.6.8 and 6.1.1.4'
H H 0.0000 0.0000 'International Tables Vol C Tables 4.2.6.8 and 6.1.1.4'
N N 0.0061 0.0033 'International Tables Vol C Tables 4.2.6.8 and 6.1.1.4'

loop_
_geom_angle_atom_site_label_1
_geom_angle_atom_site_label_2
_geom_angle_atom_site_label_3
_geom_angle
C2 C1 C6 126.00(19)
C2 C1 H1 117.0
C6 C1 H1 117.0
C3 C2 C1 120.8(2)
C3 C2 H2 119.6
C1 C2 H2 119.6
C2 C3 C4 116.8(2)
C2 C3 H3 121.6
C4 C3 H3 121.6
C5 C4 C3 118.85(19)
C5 C4 H4 120.6
C3 C4 H4 120.6
C4 C5 C6 126.4(2)
C4 C5 H5 116.8
C6 C5 H5 116.8
C5 C6 C1 111.1(2)
C5 C6 C7 124.83(19)
C1 C6 C7 123.35(16)
C12 C7 C8 117.6(2)
C12 C7 C6 121.10(18)
C8 C7 C6 119.87(16)
C9 C8 C7 119.89(18)
C9 C8 H8 120.1
C7 C8 H8 120.1
C8 C9 C10 126.5(2)
C8 C9 H9 116.7
C10 C9 H9 116.7
C11 C10 C9 109.8(2)
C11 C10 C13 124.93(18)
C9 C10 C13 124.7(2)
C10 C11 C12 126.73(19)
C10 C11 H11 116.6
C12 C11 H11 116.6
C7 C12 C11 119.16(19)
C7 C12 H12 120.4
C11 C12 H12 120.4
N1 C13 C10 112.43(18)
N1 C13 C14 124.5(2)
C10 C13 C14 122.8(2)
C13 C14 H14A 109.5
C13 C14 H14B 109.5
H14A C14 H14B 109.5
C13 C14 H14C 109.5
H14A C14 H14C 109.5
H14B C14 H14C 109.5
C13 N1 N2 110.62(17)
N1 N2 H15A 127(3)
N1 N2 H15B 122(2)
H15A N2 H15B 111(3)

loop_
_geom_bond_atom_site_label_1
_geom_bond_atom_site_label_2
_geom_bond_distance
C1 C2 1.367(3)
C1 C6 1.384(3)
C1 H1 0.9300
C2 C3 1.358(3)
C2 H2 0.9300
C3 C4 1.414(3)
C3 H3 0.9300
C4 C5 1.372(3)
C4 H4 0.9300
C5 C6 1.379(3)
C5 H5 0.9300
C6 C7 1.499(3)
C7 C12 1.365(2)
C7 C8 1.394(3)
C8 C9 1.367(3)
C8 H8 0.9300
C9 C10 1.406(3)
C9 H9 0.9300
C10 C11 1.383(3)
C10 C13 1.458(3)
C11 C12 1.407(3)
C11 H11 0.9300
C12 H12 0.9300
C13 N1 1.340(3)
C13 C14 1.468(3)
C14 H14A 0.9600
C14 H14B 0.9600
C14 H14C 0.9600
N1 N2 1.450(3)
N2 H15A 0.90(4)
N2 H15B 0.86(3)

loop_
_geom_hbond_atom_site_label_D
_geom_hbond_atom_site_label_H
_geom_hbond_atom_site_label_A
_geom_hbond_distance_DH
_geom_hbond_distance_HA
_geom_hbond_distance_DA
_geom_hbond_angle_DHA
_geom_hbond_site_symmetry_A
N2 H15A N2 0.90(4) 2.44(3) 3.271(5) 154(3) 3_667
N2 H15B N1 0.86(3) 2.52(3) 3.336(3) 159(3) 2_656
C14 H14A N2 0.96 1.51 2.229(3) 127.8 3_667
C9 H9 N1 0.93 2.46 2.779(3) 100.4 .
C14 H14A N2 0.96 2.21 2.686(4) 109.2 .
